data_2312761
loop_
_publ_author_name
'Zhang, Yao'
'Wang, Yan Juan'
'Tang, Yuan Yuan'
'Chen, Xiao Gang'

_publ_section_title
;
 Two nonlinear optically responsive crown ether inclusion compounds based
 on a sulfonimide anion assembly.
;
_journal_coeditor_code EF3063
_journal_issue 'Pt 3'
_journal_name_full 'Acta crystallographica. Section C, Structural chemistry'
_journal_page_first 140
_journal_page_last 145
_journal_paper_doi 10.1107/S2053229625000294
_journal_volume 81
_journal_year 2025
_chemical_formula_iupac 'C7 H10 N +, C2 H3 F3 N O4 S2 -, C12 H24 O6'
_chemical_formula_moiety 'C7 H10 N +, C2 H3 F3 N O4 S2 -, C12 H24 O6'
_chemical_formula_sum 'C21 H37 F3 N2 O10 S2'
_chemical_formula_weight 598.64
_chemical_name_systematic
'Benzylammonium (methanesulfonyl)(trifluoromethylsulfonyl)azanide--1,4,7,10,13,16-hexaoxacyclooctadecane (1/1)'
_space_group_crystal_system monoclinic
_space_group_IT_number 4
_space_group_name_Hall 'P 2yb'
_space_group_name_H-M_alt 'P 1 21 1'
_atom_sites_solution_hydrogens mixed
_atom_sites_solution_primary dual
_audit_creation_method
;
Olex2 1.3
(compiled 2020.11.12 svn.r5f609507 for OlexSys, GUI svn.r6408)
;
_cell_angle_alpha 90
_cell_angle_beta 105.4332(15)
_cell_angle_gamma 90
_cell_formula_units_Z 2
_cell_length_a 8.23545(13)
_cell_length_b 16.4434(2)
_cell_length_c 10.58330(14)
_cell_measurement_reflns_used 21354
_cell_measurement_temperature 100.00(10)
_cell_measurement_theta_max 72.0660
_cell_measurement_theta_min 2.6660
_cell_volume 1381.50(3)
_computing_cell_refinement
;
CrysAlis PRO (Rigaku OD, 2024)
;
_computing_data_collection
;
CrysAlis PRO (Rigaku OD, 2024)
;
_computing_data_reduction
;
CrysAlis PRO (Rigaku OD, 2024)
;
_computing_molecular_graphics
;
OLEX2 (Dolomanov <i>et al.</i>,  2009)
;
_computing_publication_material
;
OLEX2 (Dolomanov <i>et al.</i>,  2009)
;
_computing_structure_refinement
;
SHELXL2018 (Sheldrick, 2015b)
;
_computing_structure_solution
;
SHELXT2018 (Sheldrick, 2015a)
;
_diffrn_ambient_temperature 100.00(10)
_diffrn_detector 'Hybrid Pixel Array Detector'
_diffrn_detector_area_resol_mean 10.0000
_diffrn_measured_fraction_theta_full 1.000
_diffrn_measured_fraction_theta_max 0.978
_diffrn_measurement_device 'four-circle diffractometer'
_diffrn_measurement_device_type 'Rigaku XtaLAB Synergy-R DW diffractometer with a HyPix-Arc 150 detector'
_diffrn_measurement_method '\w scans'
_diffrn_radiation_monochromator mirror
_diffrn_radiation_probe x-ray
_diffrn_radiation_type 'Cu K\a'
_diffrn_radiation_wavelength 1.54184
_diffrn_reflns_av_R_equivalents 0.0301
_diffrn_reflns_av_unetI/netI 0.0166
_diffrn_reflns_limit_h_max 10
_diffrn_reflns_limit_h_min -10
_diffrn_reflns_limit_k_max 20
_diffrn_reflns_limit_k_min -20
_diffrn_reflns_limit_l_max 13
_diffrn_reflns_limit_l_min -11
_diffrn_reflns_number 26683
_diffrn_reflns_theta_full 67.684
_diffrn_reflns_theta_max 72.243
_diffrn_reflns_theta_min 4.334
_diffrn_source 'Rotating-anode X-ray tube'
_exptl_absorpt_coefficient_mu 2.422
_exptl_absorpt_correction_T_max 1.00000
_exptl_absorpt_correction_T_min 0.67854
_exptl_absorpt_correction_type multi-scan
_exptl_absorpt_process_details
;
(CrysAlis PRO; Rigaku OD, 2024)
;
_exptl_crystal_colour colourless
_exptl_crystal_density_diffrn 1.439
_exptl_crystal_description prism
_exptl_crystal_F_000 632
_exptl_crystal_size_max 0.2
_exptl_crystal_size_mid 0.16
_exptl_crystal_size_min 0.12
_refine_diff_density_max 0.685
_refine_diff_density_min -0.475
_refine_ls_abs_structure_details
;
Flack <i>x</i> determined using 2382 quotients [(I+)-(I-)]/[(I+)+(I-)]
(Parsons <i>et al.</i>,  2013)
;
_refine_ls_abs_structure_Flack -0.004(6)
_refine_ls_extinction_method none
_refine_ls_goodness_of_fit_ref 1.056
_refine_ls_hydrogen_treatment mixed
_refine_ls_matrix_type full
_refine_ls_number_parameters 344
_refine_ls_number_reflns 5223
_refine_ls_number_restraints 29
_refine_ls_restrained_S_all 1.070
_refine_ls_R_factor_all 0.0359
_refine_ls_R_factor_gt 0.0356
_refine_ls_shift/su_max 0.001
_refine_ls_shift/su_mean 0.000
_refine_ls_structure_factor_coef Fsqd
_refine_ls_weighting_details 'w=1/[\s^2^(Fo^2^)+(0.0567P)^2^+0.7608P] where P=(Fo^2^+2Fc^2^)/3'
_refine_ls_weighting_scheme calc
_refine_ls_wR_factor_gt 0.0974
_refine_ls_wR_factor_ref 0.0977
_reflns_number_gt 5175
_reflns_number_total 5223
_reflns_threshold_expression 'I > 2\s(I)'
_cod_data_source_file ef3063sup1.cif
_cod_data_source_block 18c6_metfsa_ba_100k_auto
_cod_depositor_comments 'Adding full bibliography for 2312760--2312761.cif.'
_cod_database_code 2312761
_cod_database_fobs_code 2312761
_shelx_space_group_comment
;
The symmetry employed for this shelxl refinement is uniquely defined
by the following loop, which should always be used as a source of
symmetry information in preference to the above space-group names.
They are only intended as comments.
;
_shelx_estimated_absorpt_t_min 0.643
_shelx_estimated_absorpt_t_max 0.760

loop_
_space_group_symop_operation_xyz
'x, y, z'
'-x, y+1/2, -z'

loop_
_atom_site_type_symbol
_atom_site_label
_atom_site_fract_x
_atom_site_fract_y
_atom_site_fract_z
_atom_site_U_iso_or_equiv
_atom_site_adp_type
_atom_site_calc_flag
_atom_site_occupancy
_atom_site_disorder_assembly
_atom_site_disorder_group
S S1 1.08457(11) 0.23084(6) 0.97709(8) 0.0355(2) Uani d 1 . .
S S2 0.83287(10) 0.21299(5) 1.10910(7) 0.02498(18) Uani d 1 . .
F F1 0.7679(3) 0.35817(14) 1.0015(3) 0.0481(6) Uani d 1 . .
F F2 0.5772(3) 0.26802(19) 0.9236(3) 0.0541(7) Uani d 1 . .
F F3 0.6027(3) 0.32135(15) 1.1149(2) 0.0437(6) Uani d 1 . .
O O7 1.1488(5) 0.1741(3) 0.8986(4) 0.0665(11) Uani d 1 . .
O O8 1.0430(4) 0.3105(2) 0.9245(3) 0.0523(8) Uani d 1 . .
O O9 0.7223(4) 0.14972(17) 1.1273(3) 0.0376(6) Uani d 1 . .
O O10 0.9347(3) 0.25157(16) 1.2248(2) 0.0345(6) Uani d 1 . .
N N2 0.9264(4) 0.18473(19) 1.0073(3) 0.0308(6) Uani d 1 . .
C C20 1.2401(5) 0.2431(3) 1.1253(4) 0.0411(9) Uani d 1 . .
H H20A 1.336274 0.272417 1.109291 0.062 Uiso calc 1 . .
H H20B 1.277071 0.189573 1.162799 0.062 Uiso calc 1 . .
H H20C 1.193828 0.274153 1.186759 0.062 Uiso calc 1 . .
C C21 0.6887(4) 0.2926(2) 1.0335(3) 0.0285(5) Uani d 1 . .
O O1 0.6887(3) 0.56186(15) 0.7047(2) 0.0281(5) Uani d 1 . .
O O2 0.4537(3) 0.45452(15) 0.7650(2) 0.0275(5) Uani d 1 . .
O O3 0.1516(3) 0.42358(14) 0.5714(2) 0.0263(5) Uani d 1 . .
O O4 0.1463(3) 0.44650(15) 0.3040(2) 0.0291(5) Uani d 1 . .
O O5 0.3777(4) 0.55519(16) 0.2445(2) 0.0319(5) Uani d 1 . .
O O6 0.6857(3) 0.58173(16) 0.4362(3) 0.0330(6) Uani d 1 . .
C C1 0.7245(4) 0.5169(2) 0.8245(3) 0.0346(8) Uani d 1 . .
H H1A 0.806065 0.546922 0.894600 0.041 Uiso calc 1 . .
H H1B 0.773600 0.463343 0.813018 0.041 Uiso calc 1 . .
C C2 0.5572(4) 0.5057(2) 0.8610(3) 0.0315(8) Uani d 1 . .
H H2A 0.577717 0.480569 0.948823 0.038 Uiso calc 1 . .
H H2B 0.501804 0.558952 0.862534 0.038 Uiso calc 1 . .
C C3 0.3031(5) 0.4336(2) 0.7975(3) 0.0327(8) Uani d 1 . .
H H3A 0.237075 0.483133 0.803116 0.039 Uiso calc 1 . .
H H3B 0.329223 0.405490 0.883251 0.039 Uiso calc 1 . .
C C4 0.2024(5) 0.3772(2) 0.6889(3) 0.0335(8) Uani d 1 . .
H H4A 0.273244 0.330754 0.676507 0.040 Uiso calc 1 . .
H H4B 0.102446 0.355575 0.712863 0.040 Uiso calc 1 . .
C C5 0.0500(5) 0.3759(2) 0.4665(3) 0.0335(8) Uani d 1 . .
H H5A -0.051806 0.356191 0.489899 0.040 Uiso calc 1 . .
H H5B 0.114447 0.328107 0.449662 0.040 Uiso calc 1 . .
C C6 -0.0006(5) 0.4298(2) 0.3436(3) 0.0364(9) Uani d 1 . .
H H6A -0.084048 0.401355 0.272704 0.044 Uiso calc 1 . .
H H6B -0.051579 0.481123 0.363656 0.044 Uiso calc 1 . .
C C7 0.1084(4) 0.4906(2) 0.1835(3) 0.0400(9) Uani d 1 . .
H H7A 0.054165 0.543086 0.193587 0.048 Uiso calc 1 . .
H H7B 0.030015 0.458949 0.113644 0.048 Uiso calc 1 . .
C C8 0.2744(5) 0.5057(2) 0.1469(3) 0.0391(9) Uani d 1 . .
H H8A 0.331400 0.453341 0.141289 0.047 Uiso calc 1 . .
H H8B 0.251651 0.533033 0.060624 0.047 Uiso calc 1 . .
C C9 0.5323(6) 0.5754(3) 0.2130(4) 0.0435(10) Uani d 1 . .
H H9A 0.507446 0.604061 0.127753 0.052 Uiso calc 1 . .
H H9B 0.595337 0.525067 0.205796 0.052 Uiso calc 1 . .
C C10 0.6353(6) 0.6282(3) 0.3177(4) 0.0415(9) Uani d 1 . .
H H10A 0.735857 0.647876 0.292412 0.050 Uiso calc 1 . .
H H10B 0.568536 0.676013 0.330935 0.050 Uiso calc 1 . .
C C11 0.7917(5) 0.6264(2) 0.5417(4) 0.0356(8) Uani d 1 . .
H H11A 0.732453 0.675518 0.560184 0.043 Uiso calc 1 . .
H H11B 0.895359 0.643710 0.518688 0.043 Uiso calc 1 . .
C C12 0.8354(4) 0.5726(2) 0.6589(4) 0.0360(8) Uani d 1 . .
H H12A 0.875287 0.519280 0.635623 0.043 Uiso calc 1 . .
H H12B 0.926611 0.597488 0.728510 0.043 Uiso calc 1 . .
N N1 0.3657(4) 0.54499(16) 0.5130(3) 0.0198(5) Uani d 1 . .
H H1C 0.459(4) 0.548(3) 0.562(4) 0.024(10) Uiso d 1 . .
H H1D 0.376(5) 0.548(3) 0.440(3) 0.029(11) Uiso d 1 . .
H H1E 0.325(5) 0.502(2) 0.527(4) 0.033(11) Uiso d 1 . .
C C13 0.2436(4) 0.60808(19) 0.5308(3) 0.0229(6) Uani d 1 . .
H H13A 0.235025 0.606031 0.622306 0.027 Uiso calc 1 . .
H H13B 0.131051 0.595535 0.472299 0.027 Uiso calc 1 . .
C C18 0.4488(3) 0.81575(12) 0.57355(18) 0.0339(8) Uani d 1 . .
H H18 0.521209 0.846953 0.641039 0.041 Uiso calc 1 . .
C C19 0.3996(3) 0.73821(12) 0.60049(15) 0.0271(7) Uani d 1 . .
H H19 0.438471 0.716424 0.686398 0.033 Uiso calc 1 . .
C C14 0.2937(3) 0.69256(9) 0.50174(18) 0.0186(6) Uani d 1 . .
C C15 0.2368(3) 0.72444(12) 0.37605(16) 0.0266(7) Uani d 1 . .
H H15 0.164397 0.693234 0.308556 0.032 Uiso calc 1 . .
C C16 0.2860(3) 0.80197(12) 0.34910(15) 0.0304(7) Uani d 1 . .
H H16 0.247132 0.823762 0.263195 0.036 Uiso calc 1 . .
C C17 0.3919(3) 0.84763(10) 0.4479(2) 0.0312(7) Uani d 1 . .
H H17 0.425538 0.900622 0.429434 0.037 Uiso calc 1 . .

loop_
_atom_site_aniso_label
_atom_site_aniso_U_11
_atom_site_aniso_U_22
_atom_site_aniso_U_33
_atom_site_aniso_U_12
_atom_site_aniso_U_13
_atom_site_aniso_U_23
S1 0.0338(4) 0.0472(6) 0.0260(4) -0.0048(4) 0.0087(3) 0.0032(4)
S2 0.0298(4) 0.0220(3) 0.0231(3) -0.0011(3) 0.0070(3) 0.0019(3)
F1 0.0526(14) 0.0317(12) 0.0623(16) 0.0049(11) 0.0191(12) 0.0195(11)
F2 0.0436(13) 0.0660(17) 0.0409(13) 0.0052(12) -0.0092(10) 0.0047(12)
F3 0.0394(12) 0.0480(14) 0.0467(13) 0.0129(10) 0.0164(10) 0.0048(11)
O7 0.0517(19) 0.098(3) 0.060(2) -0.0084(19) 0.0340(17) -0.028(2)
O8 0.0410(16) 0.066(2) 0.0460(17) -0.0074(14) 0.0048(13) 0.0317(15)
O9 0.0460(16) 0.0347(14) 0.0350(14) -0.0094(12) 0.0158(12) 0.0034(11)
O10 0.0409(14) 0.0335(14) 0.0257(12) 0.0021(11) 0.0027(10) -0.0022(10)
N2 0.0341(16) 0.0299(15) 0.0278(14) -0.0029(12) 0.0072(12) -0.0019(12)
C20 0.0326(18) 0.048(2) 0.0368(19) -0.0113(17) -0.0010(15) 0.0124(18)
C21 0.0285(9) 0.0300(9) 0.0269(9) -0.0009(8) 0.0069(8) 0.0012(8)
O1 0.0231(11) 0.0264(12) 0.0322(12) 0.0001(9) 0.0027(9) -0.0033(10)
O2 0.0359(12) 0.0287(12) 0.0190(10) 0.0004(10) 0.0092(9) -0.0030(9)
O3 0.0325(12) 0.0207(11) 0.0271(11) -0.0053(10) 0.0104(10) -0.0009(9)
O4 0.0334(12) 0.0260(12) 0.0238(11) 0.0003(10) 0.0007(10) 0.0006(9)
O5 0.0482(15) 0.0300(12) 0.0200(11) 0.0049(11) 0.0136(10) 0.0003(9)
O6 0.0353(13) 0.0295(13) 0.0387(14) 0.0013(11) 0.0175(11) 0.0020(11)
C1 0.0349(19) 0.0308(19) 0.0296(17) 0.0055(15) -0.0062(14) -0.0053(14)
C2 0.042(2) 0.0289(18) 0.0201(15) 0.0059(15) 0.0029(14) -0.0041(13)
C3 0.044(2) 0.0352(19) 0.0244(16) 0.0006(16) 0.0187(15) 0.0029(14)
C4 0.044(2) 0.0272(18) 0.0336(19) -0.0048(15) 0.0168(16) 0.0069(14)
C5 0.0362(19) 0.0247(18) 0.040(2) -0.0122(14) 0.0108(16) -0.0087(14)
C6 0.0339(19) 0.0304(19) 0.0380(19) -0.0028(15) -0.0025(16) -0.0095(15)
C7 0.060(3) 0.0266(18) 0.0220(16) 0.0039(17) -0.0084(17) -0.0014(14)
C8 0.067(3) 0.0310(19) 0.0176(15) 0.0057(18) 0.0078(16) -0.0006(14)
C9 0.056(2) 0.051(2) 0.0328(19) 0.013(2) 0.0266(18) 0.0124(18)
C10 0.050(2) 0.039(2) 0.046(2) 0.0050(18) 0.0311(19) 0.0142(17)
C11 0.0278(18) 0.0274(18) 0.057(2) -0.0044(15) 0.0208(17) -0.0068(17)
C12 0.0220(16) 0.0332(19) 0.052(2) -0.0006(14) 0.0078(15) -0.0125(17)
N1 0.0242(14) 0.0175(13) 0.0180(13) -0.0017(11) 0.0061(11) -0.0010(10)
C13 0.0243(16) 0.0189(14) 0.0276(16) 0.0012(12) 0.0109(13) 0.0005(12)
C18 0.039(2) 0.0266(18) 0.0304(18) -0.0122(15) -0.0017(14) -0.0015(14)
C19 0.0335(17) 0.0241(15) 0.0219(14) -0.0028(13) 0.0041(12) 0.0012(13)
C14 0.0193(14) 0.0166(14) 0.0214(14) 0.0010(11) 0.0080(11) -0.0013(11)
C15 0.0350(16) 0.0201(16) 0.0222(14) 0.0027(13) 0.0032(12) -0.0027(12)
C16 0.043(2) 0.0256(17) 0.0241(16) 0.0049(14) 0.0111(14) 0.0041(13)
C17 0.0358(18) 0.0221(16) 0.0377(19) -0.0037(14) 0.0131(15) 0.0044(14)

loop_
_atom_type_symbol
_atom_type_description
_atom_type_scat_dispersion_real
_atom_type_scat_dispersion_imag
_atom_type_scat_source
C C 0.0181 0.0091 'International Tables Vol C Tables 4.2.6.8 and 6.1.1.4'
H H 0.0000 0.0000 'International Tables Vol C Tables 4.2.6.8 and 6.1.1.4'
F F 0.0727 0.0534 'International Tables Vol C Tables 4.2.6.8 and 6.1.1.4'
N N 0.0311 0.0180 'International Tables Vol C Tables 4.2.6.8 and 6.1.1.4'
O O 0.0492 0.0322 'International Tables Vol C Tables 4.2.6.8 and 6.1.1.4'
S S 0.3331 0.5567 'International Tables Vol C Tables 4.2.6.8 and 6.1.1.4'

loop_
_geom_angle_atom_site_label_1
_geom_angle_atom_site_label_2
_geom_angle_atom_site_label_3
_geom_angle_site_symmetry_1
_geom_angle_site_symmetry_3
_geom_angle
_geom_angle_publ_flag
O7 S1 N2 . . 104.5(2) ?
O7 S1 C20 . . 107.3(2) ?
O8 S1 O7 . . 117.1(2) ?
O8 S1 N2 . . 112.73(18) ?
O8 S1 C20 . . 106.6(2) ?
N2 S1 C20 . . 108.26(17) ?
O9 S2 O10 . . 117.09(16) ?
O9 S2 N2 . . 109.11(16) ?
O9 S2 C21 . . 102.72(17) ?
O10 S2 N2 . . 116.04(16) ?
O10 S2 C21 . . 102.95(16) ?
N2 S2 C21 . . 107.37(16) ?
S2 N2 S1 . . 125.0(2) ?
S1 C20 H20A . . 109.5 ?
S1 C20 H20B . . 109.5 ?
S1 C20 H20C . . 109.5 ?
H20A C20 H20B . . 109.5 ?
H20A C20 H20C . . 109.5 ?
H20B C20 H20C . . 109.5 ?
F1 C21 S2 . . 112.7(2) ?
F2 C21 S2 . . 112.7(3) ?
F2 C21 F1 . . 106.8(3) ?
F2 C21 F3 . . 107.9(3) ?
F3 C21 S2 . . 111.6(2) ?
F3 C21 F1 . . 104.6(3) ?
C12 O1 C1 . . 111.8(3) ?
C3 O2 C2 . . 111.7(2) ?
C4 O3 C5 . . 111.0(2) ?
C6 O4 C7 . . 111.3(2) ?
C8 O5 C9 . . 111.3(3) ?
C11 O6 C10 . . 112.7(3) ?
O1 C1 H1A . . 110.3 ?
O1 C1 H1B . . 110.3 ?
O1 C1 C2 . . 107.3(3) ?
H1A C1 H1B . . 108.5 ?
C2 C1 H1A . . 110.3 ?
C2 C1 H1B . . 110.3 ?
O2 C2 C1 . . 107.5(3) ?
O2 C2 H2A . . 110.2 ?
O2 C2 H2B . . 110.2 ?
C1 C2 H2A . . 110.2 ?
C1 C2 H2B . . 110.2 ?
H2A C2 H2B . . 108.5 ?
O2 C3 H3A . . 110.2 ?
O2 C3 H3B . . 110.2 ?
O2 C3 C4 . . 107.4(3) ?
H3A C3 H3B . . 108.5 ?
C4 C3 H3A . . 110.2 ?
C4 C3 H3B . . 110.2 ?
O3 C4 C3 . . 107.7(3) ?
O3 C4 H4A . . 110.2 ?
O3 C4 H4B . . 110.2 ?
C3 C4 H4A . . 110.2 ?
C3 C4 H4B . . 110.2 ?
H4A C4 H4B . . 108.5 ?
O3 C5 H5A . . 110.1 ?
O3 C5 H5B . . 110.1 ?
O3 C5 C6 . . 108.1(3) ?
H5A C5 H5B . . 108.4 ?
C6 C5 H5A . . 110.1 ?
C6 C5 H5B . . 110.1 ?
O4 C6 C5 . . 107.6(3) ?
O4 C6 H6A . . 110.2 ?
O4 C6 H6B . . 110.2 ?
C5 C6 H6A . . 110.2 ?
C5 C6 H6B . . 110.2 ?
H6A C6 H6B . . 108.5 ?
O4 C7 H7A . . 110.1 ?
O4 C7 H7B . . 110.1 ?
O4 C7 C8 . . 108.0(3) ?
H7A C7 H7B . . 108.4 ?
C8 C7 H7A . . 110.1 ?
C8 C7 H7B . . 110.1 ?
O5 C8 C7 . . 108.2(3) ?
O5 C8 H8A . . 110.1 ?
O5 C8 H8B . . 110.1 ?
C7 C8 H8A . . 110.1 ?
C7 C8 H8B . . 110.1 ?
H8A C8 H8B . . 108.4 ?
O5 C9 H9A . . 109.9 ?
O5 C9 H9B . . 109.9 ?
O5 C9 C10 . . 109.1(3) ?
H9A C9 H9B . . 108.3 ?
C10 C9 H9A . . 109.9 ?
C10 C9 H9B . . 109.9 ?
O6 C10 C9 . . 108.4(3) ?
O6 C10 H10A . . 110.0 ?
O6 C10 H10B . . 110.0 ?
C9 C10 H10A . . 110.0 ?
C9 C10 H10B . . 110.0 ?
H10A C10 H10B . . 108.4 ?
O6 C11 H11A . . 110.1 ?
O6 C11 H11B . . 110.1 ?
O6 C11 C12 . . 108.0(3) ?
H11A C11 H11B . . 108.4 ?
C12 C11 H11A . . 110.1 ?
C12 C11 H11B . . 110.1 ?
O1 C12 C11 . . 108.5(3) ?
O1 C12 H12A . . 110.0 ?
O1 C12 H12B . . 110.0 ?
C11 C12 H12A . . 110.0 ?
C11 C12 H12B . . 110.0 ?
H12A C12 H12B . . 108.4 ?
H1C N1 H1D . . 107(4) ?
H1C N1 H1E . . 108(4) ?
H1D N1 H1E . . 112(4) ?
C13 N1 H1C . . 115(3) ?
C13 N1 H1D . . 109(3) ?
C13 N1 H1E . . 105(3) ?
N1 C13 H13A . . 109.0 ?
N1 C13 H13B . . 109.0 ?
N1 C13 C14 . . 112.7(2) ?
H13A C13 H13B . . 107.8 ?
C14 C13 H13A . . 109.0 ?
C14 C13 H13B . . 109.0 ?
C19 C18 H18 . . 120.0 ?
C19 C18 C17 . . 120.0 ?
C17 C18 H18 . . 120.0 ?
C18 C19 H19 . . 120.0 ?
C18 C19 C14 . . 120.0 ?
C14 C19 H19 . . 120.0 ?
C19 C14 C13 . . 119.76(17) ?
C15 C14 C13 . . 120.23(17) ?
C15 C14 C19 . . 120.0 ?
C14 C15 H15 . . 120.0 ?
C16 C15 C14 . . 120.0 ?
C16 C15 H15 . . 120.0 ?
C15 C16 H16 . . 120.0 ?
C15 C16 C17 . . 120.0 ?
C17 C16 H16 . . 120.0 ?
C18 C17 H17 . . 120.0 ?
C16 C17 C18 . . 120.0 ?
C16 C17 H17 . . 120.0 ?

loop_
_geom_bond_atom_site_label_1
_geom_bond_atom_site_label_2
_geom_bond_site_symmetry_2
_geom_bond_distance
_geom_bond_publ_flag
S1 O7 . 1.440(4) ?
S1 O8 . 1.428(3) ?
S1 N2 . 1.611(3) ?
S1 C20 . 1.753(4) ?
S2 O9 . 1.429(3) ?
S2 O10 . 1.435(3) ?
S2 N2 . 1.553(3) ?
S2 C21 . 1.804(4) ?
F1 C21 . 1.350(4) ?
F2 C21 . 1.338(4) ?
F3 C21 . 1.339(4) ?
C20 H20A . 0.9800 ?
C20 H20B . 0.9800 ?
C20 H20C . 0.9800 ?
O1 C1 . 1.429(4) ?
O1 C12 . 1.427(4) ?
O2 C2 . 1.416(4) ?
O2 C3 . 1.414(4) ?
O3 C4 . 1.423(4) ?
O3 C5 . 1.433(4) ?
O4 C6 . 1.408(5) ?
O4 C7 . 1.428(4) ?
O5 C8 . 1.409(5) ?
O5 C9 . 1.438(5) ?
O6 C10 . 1.433(5) ?
O6 C11 . 1.425(5) ?
C1 H1A . 0.9900 ?
C1 H1B . 0.9900 ?
C1 C2 . 1.5378(14) ?
C2 H2A . 0.9900 ?
C2 H2B . 0.9900 ?
C3 H3A . 0.9900 ?
C3 H3B . 0.9900 ?
C3 C4 . 1.5372(14) ?
C4 H4A . 0.9900 ?
C4 H4B . 0.9900 ?
C5 H5A . 0.9900 ?
C5 H5B . 0.9900 ?
C5 C6 . 1.5377(14) ?
C6 H6A . 0.9900 ?
C6 H6B . 0.9900 ?
C7 H7A . 0.9900 ?
C7 H7B . 0.9900 ?
C7 C8 . 1.5369(14) ?
C8 H8A . 0.9900 ?
C8 H8B . 0.9900 ?
C9 H9A . 0.9900 ?
C9 H9B . 0.9900 ?
C9 C10 . 1.484(7) ?
C10 H10A . 0.9900 ?
C10 H10B . 0.9900 ?
C11 H11A . 0.9900 ?
C11 H11B . 0.9900 ?
C11 C12 . 1.487(6) ?
C12 H12A . 0.9900 ?
C12 H12B . 0.9900 ?
N1 H1C . 0.81(3) ?
N1 H1D . 0.80(3) ?
N1 H1E . 0.81(3) ?
N1 C13 . 1.491(4) ?
C13 H13A . 0.9900 ?
C13 H13B . 0.9900 ?
C13 C14 . 1.504(3) ?
C18 H18 . 0.9500 ?
C18 C19 . 1.3900 ?
C18 C17 . 1.3900 ?
C19 H19 . 0.9500 ?
C19 C14 . 1.3900 ?
C14 C15 . 1.3900 ?
C15 H15 . 0.9500 ?
C15 C16 . 1.3900 ?
C16 H16 . 0.9500 ?
C16 C17 . 1.3900 ?
C17 H17 . 0.9500 ?

loop_
_geom_hbond_atom_site_label_D
_geom_hbond_atom_site_label_H
_geom_hbond_atom_site_label_A
_geom_hbond_site_symmetry_A
_geom_hbond_distance_DH
_geom_hbond_distance_HA
_geom_hbond_distance_DA
_geom_hbond_angle_DHA
_geom_hbond_publ_flag
N1 H1C O1 . 0.81(3) 2.10(3) 2.898(4) 174(4) yes
N1 H1D O5 . 0.80(3) 2.07(3) 2.874(4) 175(4) yes
N1 H1E O3 . 0.81(3) 2.07(3) 2.839(4) 158(4) yes

loop_
_geom_torsion_atom_site_label_1
_geom_torsion_atom_site_label_2
_geom_torsion_atom_site_label_3
_geom_torsion_atom_site_label_4
_geom_torsion_site_symmetry_1
_geom_torsion_site_symmetry_2
_geom_torsion_site_symmetry_3
_geom_torsion_site_symmetry_4
_geom_torsion
_geom_torsion_publ_flag
O7 S1 N2 S2 . . . . 168.3(3) ?
O8 S1 N2 S2 . . . . -63.5(3) ?
O9 S2 N2 S1 . . . . -168.9(2) ?
O9 S2 C21 F1 . . . . -177.1(3) ?
O9 S2 C21 F2 . . . . -56.1(3) ?
O9 S2 C21 F3 . . . . 65.5(3) ?
O10 S2 N2 S1 . . . . -34.0(3) ?
O10 S2 C21 F1 . . . . 60.9(3) ?
O10 S2 C21 F2 . . . . -178.2(3) ?
O10 S2 C21 F3 . . . . -56.6(3) ?
N2 S2 C21 F1 . . . . -62.1(3) ?
N2 S2 C21 F2 . . . . 58.8(3) ?
N2 S2 C21 F3 . . . . -179.5(2) ?
C20 S1 N2 S2 . . . . 54.1(3) ?
C21 S2 N2 S1 . . . . 80.5(3) ?
O1 C1 C2 O2 . . . . 66.6(3) ?
O2 C3 C4 O3 . . . . -66.7(4) ?
O3 C5 C6 O4 . . . . 67.9(3) ?
O4 C7 C8 O5 . . . . -63.4(4) ?
O5 C9 C10 O6 . . . . 66.3(4) ?
O6 C11 C12 O1 . . . . -71.0(3) ?
C1 O1 C12 C11 . . . . -174.6(3) ?
C2 O2 C3 C4 . . . . -179.0(3) ?
C3 O2 C2 C1 . . . . 173.9(3) ?
C4 O3 C5 C6 . . . . 179.8(3) ?
C5 O3 C4 C3 . . . . -177.4(3) ?
C6 O4 C7 C8 . . . . -179.6(3) ?
C7 O4 C6 C5 . . . . 174.9(3) ?
C8 O5 C9 C10 . . . . 179.3(3) ?
C9 O5 C8 C7 . . . . -177.0(3) ?
C10 O6 C11 C12 . . . . 179.8(3) ?
C11 O6 C10 C9 . . . . 177.5(3) ?
C12 O1 C1 C2 . . . . -177.4(3) ?
N1 C13 C14 C19 . . . . -87.8(3) ?
N1 C13 C14 C15 . . . . 91.0(3) ?
C13 C14 C15 C16 . . . . -178.8(2) ?
C18 C19 C14 C13 . . . . 178.8(2) ?
C18 C19 C14 C15 . . . . 0.0 ?
C19 C18 C17 C16 . . . . 0.0 ?
C19 C14 C15 C16 . . . . 0.0 ?
C14 C15 C16 C17 . . . . 0.0 ?
C15 C16 C17 C18 . . . . 0.0 ?
C17 C18 C19 C14 . . . . 0.0 ?
